data_7127483
loop_
_publ_author_name
'OwYong, Tze Cin'
'Ding, Siyang'
'Wu, Na'
'Fellowes, Thomas'
'Chen, Sijie'
'White, Jonathan M.'
'Wong, Wallace W. H.'
'Hong, Yuning'

_publ_section_title
;
 Optimising molecular rotors to AIE fluorophores for mitochondria uptake
 and retention.
;
_journal_issue 94
_journal_name_full 'Chemical communications (Cambridge, England)'
_journal_page_first 14853
_journal_page_last 14856
_journal_paper_doi 10.1039/d0cc06411d
_journal_volume 56
_journal_year 2020
_chemical_formula_sum 'C23 H22 F6 N3 P'
_chemical_formula_weight 485.40
_space_group_crystal_system monoclinic
_space_group_IT_number 15
_space_group_name_Hall '-C 2yc'
_space_group_name_H-M_alt 'C 1 2/c 1'
_atom_sites_solution_hydrogens geom
_audit_creation_method SHELXL-2016/6
_audit_update_record
;
2020-03-24 deposited with the CCDC.	2020-11-02 downloaded from the CCDC.
;
_cell_angle_alpha 90
_cell_angle_beta 93.329(2)
_cell_angle_gamma 90
_cell_formula_units_Z 8
_cell_length_a 30.1428(6)
_cell_length_b 6.19510(10)
_cell_length_c 23.4009(4)
_cell_measurement_reflns_used 13071
_cell_measurement_temperature 100.0(1)
_cell_measurement_theta_max 76.8600
_cell_measurement_theta_min 2.8790
_cell_volume 4362.46(13)
_computing_cell_refinement 'CrysAlisPro 1.171.40.68a (Rigaku OD, 2019)'
_computing_data_collection 'CrysAlisPro 1.171.40.68a (Rigaku OD, 2019)'
_computing_data_reduction 'CrysAlisPro 1.171.40.68a (Rigaku OD, 2019)'
_computing_structure_refinement 'SHELXL-2016/6 (Sheldrick, 2016)'
_diffrn_ambient_environment N~2~
_diffrn_ambient_temperature 100.0(1)
_diffrn_detector 'CCD plate'
_diffrn_detector_type HyPix
_diffrn_measured_fraction_theta_full 0.999
_diffrn_measured_fraction_theta_max 0.984
_diffrn_measurement_device 'four-circle diffractometer'
_diffrn_measurement_device_type 'XtaLAB Synergy, Dualflex, HyPix'
_diffrn_measurement_method '\w scans'
_diffrn_radiation_monochromator mirror
_diffrn_radiation_probe x-ray
_diffrn_radiation_type 'Cu K\a'
_diffrn_radiation_wavelength 1.54184
_diffrn_reflns_av_R_equivalents 0.0537
_diffrn_reflns_av_unetI/netI 0.0341
_diffrn_reflns_Laue_measured_fraction_full 0.999
_diffrn_reflns_Laue_measured_fraction_max 0.984
_diffrn_reflns_limit_h_max 38
_diffrn_reflns_limit_h_min -37
_diffrn_reflns_limit_k_max 7
_diffrn_reflns_limit_k_min -7
_diffrn_reflns_limit_l_max 20
_diffrn_reflns_limit_l_min -29
_diffrn_reflns_number 27533
_diffrn_reflns_point_group_measured_fraction_full 0.999
_diffrn_reflns_point_group_measured_fraction_max 0.984
_diffrn_reflns_theta_full 67.684
_diffrn_reflns_theta_max 77.178
_diffrn_reflns_theta_min 2.937
_diffrn_source 'micro-focus sealed X-ray tube'
_diffrn_source_type 'PhotonJet (Cu) X-ray Source'
_exptl_absorpt_coefficient_mu 1.736
_exptl_absorpt_correction_T_max 1.00000
_exptl_absorpt_correction_T_min 0.65361
_exptl_absorpt_correction_type multi-scan
_exptl_absorpt_process_details
;
CrysAlisPro 1.171.40.53 (Rigaku Oxford Diffraction, 2019)
Empirical absorption correction using spherical harmonics,
 implemented in SCALE3 ABSPACK scaling algorithm.
;
_exptl_crystal_colour orange
_exptl_crystal_density_diffrn 1.478
_exptl_crystal_description plate
_exptl_crystal_F_000 2000
_exptl_crystal_size_max 0.2
_exptl_crystal_size_mid 0.1
_exptl_crystal_size_min 0.03
_refine_diff_density_max 1.286
_refine_diff_density_min -0.626
_refine_diff_density_rms 0.136
_refine_ls_extinction_coef 0.00012(4)
_refine_ls_extinction_expression Fc^*^=kFc[1+0.001xFc^2^\l^3^/sin(2\q)]^-1/4^
_refine_ls_extinction_method 'SHELXL-2016/6 (Sheldrick 2016)'
_refine_ls_goodness_of_fit_ref 1.116
_refine_ls_hydrogen_treatment constr
_refine_ls_matrix_type full
_refine_ls_number_parameters 304
_refine_ls_number_reflns 4559
_refine_ls_number_restraints 0
_refine_ls_restrained_S_all 1.116
_refine_ls_R_factor_all 0.1046
_refine_ls_R_factor_gt 0.1012
_refine_ls_shift/su_max 0.005
_refine_ls_shift/su_mean 0.001
_refine_ls_structure_factor_coef Fsqd
_refine_ls_weighting_details 'w=1/[\s^2^(Fo^2^)+(0.0657P)^2^+91.5910P] where P=(Fo^2^+2Fc^2^)/3'
_refine_ls_weighting_scheme calc
_refine_ls_wR_factor_gt 0.2844
_refine_ls_wR_factor_ref 0.2856
_reflns_Friedel_coverage 0.000
_reflns_number_gt 4181
_reflns_number_total 4559
_reflns_threshold_expression 'I > 2\s(I)'
_cod_data_source_file d0cc06411d2.cif
_cod_data_source_block shelx_CCDC1
_cod_original_sg_symbol_H-M 'C 2/c'
_cod_database_code 7127483
_shelx_shelxl_version_number 2016/6
_chemical_oxdiff_usercomment 'TC374 ASCP REPEAT'
_shelx_space_group_comment
;
The symmetry employed for this shelxl refinement is uniquely defined
by the following loop, which should always be used as a source of
symmetry information in preference to the above space-group names.
They are only intended as comments.
;
_oxdiff_exptl_absorpt_empirical_full_min 0.658
_oxdiff_exptl_absorpt_empirical_full_max 1.783
_oxdiff_exptl_absorpt_empirical_details
;
Empirical correction (ABSPACK) includes:
- Absorption correction using spherical harmonics
- Frame scaling
;

loop_
_space_group_symop_operation_xyz
'x, y, z'
'-x, y, -z+1/2'
'x+1/2, y+1/2, z'
'-x+1/2, y+1/2, -z+1/2'
'-x, -y, -z'
'x, -y, z-1/2'
'-x+1/2, -y+1/2, -z'
'x+1/2, -y+1/2, z-1/2'

loop_
_atom_site_label
_atom_site_type_symbol
_atom_site_fract_x
_atom_site_fract_y
_atom_site_fract_z
_atom_site_U_iso_or_equiv
_atom_site_adp_type
_atom_site_occupancy
_atom_site_site_symmetry_order
_atom_site_calc_flag
_atom_site_refinement_flags_posn
_atom_site_refinement_flags_adp
_atom_site_refinement_flags_occupancy
_atom_site_disorder_assembly
_atom_site_disorder_group
C1 C 0.26153(17) 0.3703(9) 0.8701(2) 0.0246(11) Uani 1 1 d . . . . .
C2 C 0.27147(18) 0.2345(10) 0.8268(2) 0.0267(12) Uani 1 1 d . . . . .
H2 H 0.256058 0.104473 0.826637 0.032 Uiso 1 1 calc R U . . .
C3 C 0.30149(17) 0.2550(9) 0.7812(2) 0.0247(11) Uani 1 1 d . . . . .
C4 C 0.32609(18) 0.4395(10) 0.7678(2) 0.0277(12) Uani 1 1 d . . . . .
H4 H 0.323352 0.564231 0.789430 0.033 Uiso 1 1 calc R U . . .
C5 C 0.35428(19) 0.4395(9) 0.7231(2) 0.0279(12) Uani 1 1 d . . . . .
H5 H 0.369799 0.564554 0.715119 0.033 Uiso 1 1 calc R U . . .
C6 C 0.36000(17) 0.2513(9) 0.6892(2) 0.0239(11) Uani 1 1 d . . . . .
C7 C 0.33566(18) 0.0673(10) 0.7032(2) 0.0275(12) Uani 1 1 d . . . . .
H7 H 0.338722 -0.059052 0.682355 0.033 Uiso 1 1 calc R U . . .
C8 C 0.30742(19) 0.0708(10) 0.7472(2) 0.0279(12) Uani 1 1 d . . . . .
H8 H 0.291553 -0.053584 0.754807 0.034 Uiso 1 1 calc R U . . .
C9 C 0.3984(2) 0.0505(10) 0.6171(3) 0.0316(13) Uani 1 1 d . . . . .
H9A H 0.412405 -0.045223 0.644922 0.047 Uiso 1 1 calc R U . . .
H9B H 0.418342 0.078327 0.587402 0.047 Uiso 1 1 calc R U . . .
H9C H 0.371736 -0.015094 0.600779 0.047 Uiso 1 1 calc R U . . .
C10 C 0.41627(19) 0.4387(10) 0.6365(3) 0.0310(13) Uani 1 1 d . . . . .
H10A H 0.398390 0.563541 0.627333 0.046 Uiso 1 1 calc R U . . .
H10B H 0.435214 0.409719 0.605854 0.046 Uiso 1 1 calc R U . . .
H10C H 0.434156 0.464965 0.671137 0.046 Uiso 1 1 calc R U . . .
C11 C 0.28246(19) 0.5772(10) 0.8764(2) 0.0278(12) Uani 1 1 d . . . . .
C12 C 0.22912(17) 0.3183(9) 0.9136(2) 0.0245(11) Uani 1 1 d . . . . .
C13 C 0.21927(18) 0.4714(10) 0.9549(2) 0.0280(12) Uani 1 1 d . . . . .
H13 H 0.233118 0.605486 0.954783 0.034 Uiso 1 1 calc R U . . .
C14 C 0.18908(18) 0.4266(10) 0.9960(2) 0.0262(11) Uani 1 1 d . . . . .
H14 H 0.183292 0.531112 1.023154 0.031 Uiso 1 1 calc R U . . .
C15 C 0.16736(17) 0.2284(9) 0.9975(2) 0.0229(11) Uani 1 1 d . . . . .
C16 C 0.17735(18) 0.0746(10) 0.9562(2) 0.0260(11) Uani 1 1 d . . . . .
H16 H 0.163321 -0.059073 0.956172 0.031 Uiso 1 1 calc R U . . .
C17 C 0.20776(18) 0.1180(10) 0.9154(2) 0.0270(12) Uani 1 1 d . . . . .
H17 H 0.214025 0.012402 0.888756 0.032 Uiso 1 1 calc R U . . .
C18 C 0.13411(17) 0.1841(9) 1.0400(2) 0.0245(11) Uani 1 1 d . . . . .
C19 C 0.13202(17) 0.3076(9) 1.0900(2) 0.0255(11) Uani 1 1 d . . . . .
H19 H 0.152046 0.419955 1.097060 0.031 Uiso 1 1 calc R U . . .
C20 C 0.10071(18) 0.2637(9) 1.1283(2) 0.0264(11) Uani 1 1 d . . . . .
H20 H 0.099661 0.346924 1.161231 0.032 Uiso 1 1 calc R U . . .
C21 C 0.07225(19) -0.0179(11) 1.0718(3) 0.0333(13) Uani 1 1 d . . . . .
H21 H 0.051473 -0.127723 1.065679 0.040 Uiso 1 1 calc R U . . .
C22 C 0.10307(19) 0.0171(10) 1.0320(3) 0.0313(13) Uani 1 1 d . . . . .
H22 H 0.103391 -0.070066 0.999703 0.038 Uiso 1 1 calc R U . . .
C23 C 0.0367(2) 0.0608(11) 1.1602(3) 0.0352(14) Uani 1 1 d . . . . .
H23A H 0.049720 0.069064 1.198542 0.053 Uiso 1 1 calc R U . . .
H23B H 0.024376 -0.080400 1.153517 0.053 Uiso 1 1 calc R U . . .
H23C H 0.013655 0.167076 1.155053 0.053 Uiso 1 1 calc R U . . .
F1 F 0.46585(14) 0.1253(7) 0.72901(18) 0.0491(11) Uani 1 1 d . . . . .
F2 F 0.48023(19) -0.0567(7) 0.81198(17) 0.0614(14) Uani 1 1 d . . . . .
F4 F 0.53383(19) -0.2403(7) 0.7718(2) 0.0668(15) Uani 1 1 d . . . . .
F7 F 0.48610(12) -0.1641(6) 0.54819(16) 0.0408(9) Uani 1 1 d . . . . .
F8 F 0.44904(12) 0.0186(7) 0.47758(17) 0.0439(10) Uani 1 1 d . . . . .
F9 F 0.50686(14) -0.1987(7) 0.45850(17) 0.0463(10) Uani 1 1 d . . . . .
N1 N 0.38743(15) 0.2528(8) 0.64463(19) 0.0254(10) Uani 1 1 d . . . . .
N2 N 0.29867(18) 0.7452(9) 0.8828(2) 0.0353(12) Uani 1 1 d . . . . .
N3 N 0.07141(15) 0.1022(8) 1.1190(2) 0.0270(10) Uani 1 1 d . . . . .
P1 P 0.500000 -0.0576(4) 0.750000 0.0337(5) Uani 1 2 d S T P . .
P2 P 0.500000 0.000000 0.500000 0.0247(5) Uani 1 2 d S . P . .

loop_
_atom_site_aniso_label
_atom_site_aniso_U_11
_atom_site_aniso_U_22
_atom_site_aniso_U_33
_atom_site_aniso_U_23
_atom_site_aniso_U_13
_atom_site_aniso_U_12
C1 0.024(3) 0.028(3) 0.022(3) 0.001(2) 0.000(2) 0.000(2)
C2 0.024(3) 0.027(3) 0.029(3) 0.001(2) -0.001(2) -0.001(2)
C3 0.022(2) 0.028(3) 0.024(3) -0.001(2) 0.001(2) 0.000(2)
C4 0.030(3) 0.025(3) 0.028(3) -0.004(2) 0.005(2) 0.001(2)
C5 0.030(3) 0.025(3) 0.029(3) 0.002(2) 0.006(2) -0.001(2)
C6 0.022(2) 0.027(3) 0.023(2) 0.001(2) 0.0001(19) 0.003(2)
C7 0.028(3) 0.029(3) 0.026(3) -0.006(2) 0.003(2) 0.000(2)
C8 0.029(3) 0.025(3) 0.030(3) -0.001(2) 0.001(2) -0.002(2)
C9 0.031(3) 0.035(3) 0.029(3) -0.008(2) 0.006(2) 0.002(2)
C10 0.031(3) 0.033(3) 0.030(3) -0.003(2) 0.007(2) -0.003(2)
C11 0.029(3) 0.031(3) 0.024(3) -0.002(2) 0.007(2) 0.002(2)
C12 0.020(2) 0.030(3) 0.024(3) 0.000(2) -0.0008(19) 0.001(2)
C13 0.026(3) 0.031(3) 0.027(3) 0.001(2) 0.000(2) -0.006(2)
C14 0.030(3) 0.029(3) 0.020(2) -0.004(2) 0.002(2) -0.003(2)
C15 0.022(2) 0.025(3) 0.022(2) 0.000(2) -0.0007(19) -0.001(2)
C16 0.024(3) 0.029(3) 0.025(3) -0.003(2) 0.002(2) -0.004(2)
C17 0.026(3) 0.028(3) 0.027(3) -0.003(2) 0.002(2) -0.002(2)
C18 0.020(2) 0.029(3) 0.025(3) 0.002(2) -0.0014(19) -0.001(2)
C19 0.023(2) 0.027(3) 0.026(3) 0.000(2) -0.001(2) -0.001(2)
C20 0.030(3) 0.027(3) 0.022(3) -0.001(2) 0.002(2) 0.001(2)
C21 0.028(3) 0.034(3) 0.038(3) -0.004(3) 0.004(2) -0.007(2)
C22 0.031(3) 0.032(3) 0.031(3) -0.009(2) 0.006(2) -0.007(2)
C23 0.037(3) 0.036(3) 0.034(3) -0.002(3) 0.013(3) -0.007(3)
F1 0.052(2) 0.045(2) 0.048(2) 0.0002(19) -0.0123(19) 0.0072(19)
F2 0.125(4) 0.030(2) 0.032(2) 0.0015(17) 0.022(2) -0.006(2)
F4 0.107(4) 0.042(3) 0.049(3) 0.002(2) -0.012(3) 0.030(3)
F7 0.045(2) 0.041(2) 0.037(2) 0.0126(17) 0.0086(16) 0.0042(17)
F8 0.0292(18) 0.049(2) 0.052(2) 0.0101(19) -0.0083(16) -0.0006(17)
F9 0.055(2) 0.039(2) 0.046(2) -0.0139(18) 0.0127(18) -0.0067(19)
N1 0.027(2) 0.027(2) 0.022(2) -0.0027(18) 0.0047(18) -0.0003(19)
N2 0.042(3) 0.032(3) 0.033(3) -0.006(2) 0.013(2) -0.006(2)
N3 0.024(2) 0.030(3) 0.028(2) 0.001(2) 0.0030(18) -0.0004(19)
P1 0.0532(14) 0.0241(11) 0.0233(10) 0.000 -0.0035(9) 0.000
P2 0.0234(9) 0.0250(10) 0.0259(10) 0.0002(8) 0.0020(7) 0.0019(8)

loop_
_atom_type_symbol
_atom_type_description
_atom_type_scat_dispersion_real
_atom_type_scat_dispersion_imag
_atom_type_scat_source
C C 0.0181 0.0091 'International Tables Vol C Tables 4.2.6.8 and 6.1.1.4'
H H 0.0000 0.0000 'International Tables Vol C Tables 4.2.6.8 and 6.1.1.4'
F F 0.0727 0.0534 'International Tables Vol C Tables 4.2.6.8 and 6.1.1.4'
N N 0.0311 0.0180 'International Tables Vol C Tables 4.2.6.8 and 6.1.1.4'
P P 0.2955 0.4335 'International Tables Vol C Tables 4.2.6.8 and 6.1.1.4'

loop_
_geom_angle_atom_site_label_1
_geom_angle_atom_site_label_2
_geom_angle_atom_site_label_3
_geom_angle
_geom_angle_site_symmetry_1
_geom_angle_site_symmetry_3
_geom_angle_publ_flag
C2 C1 C11 120.9(5) . . ?
C2 C1 C12 123.9(5) . . ?
C11 C1 C12 115.3(5) . . ?
C1 C2 C3 132.0(5) . . ?
C1 C2 H2 114.0 . . ?
C3 C2 H2 114.0 . . ?
C4 C3 C8 116.5(5) . . ?
C4 C3 C2 126.6(5) . . ?
C8 C3 C2 116.9(5) . . ?
C5 C4 C3 121.5(5) . . ?
C5 C4 H4 119.3 . . ?
C3 C4 H4 119.3 . . ?
C4 C5 C6 121.3(5) . . ?
C4 C5 H5 119.3 . . ?
C6 C5 H5 119.3 . . ?
N1 C6 C7 122.0(5) . . ?
N1 C6 C5 121.1(5) . . ?
C7 C6 C5 116.8(5) . . ?
C8 C7 C6 121.1(5) . . ?
C8 C7 H7 119.4 . . ?
C6 C7 H7 119.4 . . ?
C7 C8 C3 122.7(5) . . ?
C7 C8 H8 118.6 . . ?
C3 C8 H8 118.6 . . ?
N1 C9 H9A 109.5 . . ?
N1 C9 H9B 109.5 . . ?
H9A C9 H9B 109.5 . . ?
N1 C9 H9C 109.5 . . ?
H9A C9 H9C 109.5 . . ?
H9B C9 H9C 109.5 . . ?
N1 C10 H10A 109.5 . . ?
N1 C10 H10B 109.5 . . ?
H10A C10 H10B 109.5 . . ?
N1 C10 H10C 109.5 . . ?
H10A C10 H10C 109.5 . . ?
H10B C10 H10C 109.5 . . ?
N2 C11 C1 178.0(6) . . ?
C13 C12 C17 117.7(5) . . ?
C13 C12 C1 120.0(5) . . ?
C17 C12 C1 122.2(5) . . ?
C14 C13 C12 121.1(5) . . ?
C14 C13 H13 119.4 . . ?
C12 C13 H13 119.4 . . ?
C13 C14 C15 121.3(5) . . ?
C13 C14 H14 119.3 . . ?
C15 C14 H14 119.3 . . ?
C14 C15 C16 117.5(5) . . ?
C14 C15 C18 121.2(5) . . ?
C16 C15 C18 121.2(5) . . ?
C17 C16 C15 121.3(5) . . ?
C17 C16 H16 119.3 . . ?
C15 C16 H16 119.3 . . ?
C16 C17 C12 121.0(5) . . ?
C16 C17 H17 119.5 . . ?
C12 C17 H17 119.5 . . ?
C22 C18 C19 116.9(5) . . ?
C22 C18 C15 121.4(5) . . ?
C19 C18 C15 121.7(5) . . ?
C20 C19 C18 120.3(5) . . ?
C20 C19 H19 119.8 . . ?
C18 C19 H19 119.8 . . ?
N3 C20 C19 121.0(5) . . ?
N3 C20 H20 119.5 . . ?
C19 C20 H20 119.5 . . ?
N3 C21 C22 121.4(6) . . ?
N3 C21 H21 119.3 . . ?
C22 C21 H21 119.3 . . ?
C21 C22 C18 120.1(5) . . ?
C21 C22 H22 120.0 . . ?
C18 C22 H22 120.0 . . ?
N3 C23 H23A 109.5 . . ?
N3 C23 H23B 109.5 . . ?
H23A C23 H23B 109.5 . . ?
N3 C23 H23C 109.5 . . ?
H23A C23 H23C 109.5 . . ?
H23B C23 H23C 109.5 . . ?
C6 N1 C9 119.7(5) . . ?
C6 N1 C10 119.6(5) . . ?
C9 N1 C10 117.9(4) . . ?
C21 N3 C20 120.3(5) . . ?
C21 N3 C23 119.3(5) . . ?
C20 N3 C23 120.4(5) . . ?
F4 P1 F4 89.1(4) . 2_656 ?
F4 P1 F1 90.9(2) . 2_656 ?
F4 P1 F1 179.2(3) 2_656 2_656 ?
F4 P1 F1 179.2(3) . . ?
F4 P1 F1 90.9(2) 2_656 . ?
F1 P1 F1 89.1(3) 2_656 . ?
F4 P1 F2 91.6(3) . 2_656 ?
F4 P1 F2 88.7(3) 2_656 2_656 ?
F1 P1 F2 90.5(2) 2_656 2_656 ?
F1 P1 F2 89.2(2) . 2_656 ?
F4 P1 F2 88.7(3) . . ?
F4 P1 F2 91.6(3) 2_656 . ?
F1 P1 F2 89.2(2) 2_656 . ?
F1 P1 F2 90.5(2) . . ?
F2 P1 F2 179.6(3) 2_656 . ?
F9 P2 F9 180.0 . 5_656 ?
F9 P2 F7 90.7(2) . 5_656 ?
F9 P2 F7 89.3(2) 5_656 5_656 ?
F9 P2 F7 89.3(2) . . ?
F9 P2 F7 90.7(2) 5_656 . ?
F7 P2 F7 180.0 5_656 . ?
F9 P2 F8 90.7(2) . . ?
F9 P2 F8 89.3(2) 5_656 . ?
F7 P2 F8 90.5(2) 5_656 . ?
F7 P2 F8 89.5(2) . . ?
F9 P2 F8 89.3(2) . 5_656 ?
F9 P2 F8 90.7(2) 5_656 5_656 ?
F7 P2 F8 89.5(2) 5_656 5_656 ?
F7 P2 F8 90.5(2) . 5_656 ?
F8 P2 F8 180.0(3) . 5_656 ?

loop_
_geom_bond_atom_site_label_1
_geom_bond_atom_site_label_2
_geom_bond_distance
_geom_bond_site_symmetry_2
_geom_bond_publ_flag
C1 C2 1.363(8) . ?
C1 C11 1.433(8) . ?
C1 C12 1.487(7) . ?
C2 C3 1.445(8) . ?
C2 H2 0.9300 . ?
C3 C4 1.408(8) . ?
C3 C8 1.408(8) . ?
C4 C5 1.384(8) . ?
C4 H4 0.9300 . ?
C5 C6 1.426(8) . ?
C5 H5 0.9300 . ?
C6 N1 1.368(7) . ?
C6 C7 1.405(8) . ?
C7 C8 1.373(8) . ?
C7 H7 0.9300 . ?
C8 H8 0.9300 . ?
C9 N1 1.456(7) . ?
C9 H9A 0.9600 . ?
C9 H9B 0.9600 . ?
C9 H9C 0.9600 . ?
C10 N1 1.462(7) . ?
C10 H10A 0.9600 . ?
C10 H10B 0.9600 . ?
C10 H10C 0.9600 . ?
C11 N2 1.156(8) . ?
C12 C13 1.397(8) . ?
C12 C17 1.400(8) . ?
C13 C14 1.391(8) . ?
C13 H13 0.9300 . ?
C14 C15 1.393(8) . ?
C14 H14 0.9300 . ?
C15 C16 1.402(8) . ?
C15 C18 1.479(7) . ?
C16 C17 1.388(8) . ?
C16 H16 0.9300 . ?
C17 H17 0.9300 . ?
C18 C22 1.400(8) . ?
C18 C19 1.401(8) . ?
C19 C20 1.366(8) . ?
C19 H19 0.9300 . ?
C20 N3 1.344(7) . ?
C20 H20 0.9300 . ?
C21 N3 1.334(8) . ?
C21 C22 1.369(8) . ?
C21 H21 0.9300 . ?
C22 H22 0.9300 . ?
C23 N3 1.484(7) . ?
C23 H23A 0.9600 . ?
C23 H23B 0.9600 . ?
C23 H23C 0.9600 . ?
F1 P1 1.589(4) . ?
F2 P1 1.600(4) . ?
F4 P1 1.587(5) . ?
F7 P2 1.592(4) . ?
F8 P2 1.598(3) . ?
F9 P2 1.589(4) . ?

loop_
_geom_torsion_atom_site_label_1
_geom_torsion_atom_site_label_2
_geom_torsion_atom_site_label_3
_geom_torsion_atom_site_label_4
_geom_torsion
_geom_torsion_site_symmetry_1
_geom_torsion_site_symmetry_2
_geom_torsion_site_symmetry_3
_geom_torsion_site_symmetry_4
_geom_torsion_publ_flag
C11 C1 C2 C3 0.0(9) . . . . ?
C12 C1 C2 C3 -179.9(5) . . . . ?
C1 C2 C3 C4 -5.9(10) . . . . ?
C1 C2 C3 C8 172.9(6) . . . . ?
C8 C3 C4 C5 0.6(8) . . . . ?
C2 C3 C4 C5 179.4(5) . . . . ?
C3 C4 C5 C6 -0.8(9) . . . . ?
C4 C5 C6 N1 179.1(5) . . . . ?
C4 C5 C6 C7 0.1(8) . . . . ?
N1 C6 C7 C8 -178.3(5) . . . . ?
C5 C6 C7 C8 0.7(8) . . . . ?
C6 C7 C8 C3 -0.9(9) . . . . ?
C4 C3 C8 C7 0.2(8) . . . . ?
C2 C3 C8 C7 -178.6(5) . . . . ?
C2 C1 C12 C13 -176.8(5) . . . . ?
C11 C1 C12 C13 3.3(7) . . . . ?
C2 C1 C12 C17 3.6(8) . . . . ?
C11 C1 C12 C17 -176.3(5) . . . . ?
C17 C12 C13 C14 -0.3(8) . . . . ?
C1 C12 C13 C14 -180.0(5) . . . . ?
C12 C13 C14 C15 -0.4(9) . . . . ?
C13 C14 C15 C16 0.6(8) . . . . ?
C13 C14 C15 C18 -177.8(5) . . . . ?
C14 C15 C16 C17 0.0(8) . . . . ?
C18 C15 C16 C17 178.4(5) . . . . ?
C15 C16 C17 C12 -0.8(8) . . . . ?
C13 C12 C17 C16 0.9(8) . . . . ?
C1 C12 C17 C16 -179.4(5) . . . . ?
C14 C15 C18 C22 160.8(5) . . . . ?
C16 C15 C18 C22 -17.5(8) . . . . ?
C14 C15 C18 C19 -18.8(8) . . . . ?
C16 C15 C18 C19 162.9(5) . . . . ?
C22 C18 C19 C20 -0.1(8) . . . . ?
C15 C18 C19 C20 179.5(5) . . . . ?
C18 C19 C20 N3 0.0(9) . . . . ?
N3 C21 C22 C18 -1.1(10) . . . . ?
C19 C18 C22 C21 0.7(9) . . . . ?
C15 C18 C22 C21 -179.0(6) . . . . ?
C7 C6 N1 C9 -11.4(8) . . . . ?
C5 C6 N1 C9 169.7(5) . . . . ?
C7 C6 N1 C10 -172.1(5) . . . . ?
C5 C6 N1 C10 9.0(8) . . . . ?
C22 C21 N3 C20 1.0(9) . . . . ?
C22 C21 N3 C23 178.7(6) . . . . ?
C19 C20 N3 C21 -0.4(9) . . . . ?
C19 C20 N3 C23 -178.1(5) . . . . ?
